data_7037756
loop_
_publ_author_name
'Li, Jia-Jia'
'Fan, Ting-Ting'
'Qu, Xiang-Long'
'Han, Hong-Liang'
'Li, Xia'

_publ_section_title
;
 Temperature-induced 1D lanthanide polymeric frameworks based on Lnn (n =
 2, 2, 4, 6) cores: synthesis, crystal structures and luminescence
 properties.
;
_journal_issue 7
_journal_name_full 'Dalton transactions (Cambridge, England : 2003)'
_journal_page_first 2924
_journal_page_last 2935
_journal_paper_doi 10.1039/c5dt04262c
_journal_volume 45
_journal_year 2016
_chemical_formula_sum 'C75 H31 Dy3 F20 N6 O21'
_chemical_formula_weight 2219.56
_space_group_crystal_system triclinic
_space_group_IT_number 2
_space_group_name_Hall '-P 1'
_space_group_name_H-M_alt 'P -1'
_symmetry_space_group_name_Hall '-P 1'
_symmetry_space_group_name_H-M 'P -1'
_atom_sites_solution_hydrogens mixed
_audit_creation_method SHELXL-2014/7
_audit_update_record
;
2015-12-21 deposited with the CCDC.
2015-12-22 downloaded from the CCDC.
;
_cell_angle_alpha 93.9610(10)
_cell_angle_beta 106.5750(10)
_cell_angle_gamma 106.2460(10)
_cell_formula_units_Z 2
_cell_length_a 14.9487(8)
_cell_length_b 15.1983(8)
_cell_length_c 17.8426(9)
_cell_measurement_reflns_used 9148
_cell_measurement_temperature 296(2)
_cell_measurement_theta_max 27.09
_cell_measurement_theta_min 3.26
_cell_volume 3681.0(3)
_computing_cell_refinement 'Bruker SMART'
_computing_data_collection 'Bruker SMART'
_computing_data_reduction 'Bruker SAINT'
_computing_molecular_graphics 'Bruker SHELXTL'
_computing_publication_material 'Bruker SHELXTL'
_computing_structure_refinement 'SHELXL-2014/7 (Sheldrick, 2014)'
_computing_structure_solution 'SHELXS-97 (Sheldrick, 1990)'
_diffrn_ambient_temperature 296(2)
_diffrn_measured_fraction_theta_full 0.997
_diffrn_measured_fraction_theta_max 0.989
_diffrn_measurement_device_type 'Bruker CCD area detector'
_diffrn_measurement_method 'phi and omega scans'
_diffrn_radiation_type MoK\a
_diffrn_radiation_wavelength 0.71073
_diffrn_reflns_av_R_equivalents 0.0244
_diffrn_reflns_av_unetI/netI 0.0505
_diffrn_reflns_laue_measured_fraction_full 0.997
_diffrn_reflns_laue_measured_fraction_max 0.989
_diffrn_reflns_limit_h_max 18
_diffrn_reflns_limit_h_min -19
_diffrn_reflns_limit_k_max 19
_diffrn_reflns_limit_k_min -19
_diffrn_reflns_limit_l_max 17
_diffrn_reflns_limit_l_min -23
_diffrn_reflns_number 25178
_diffrn_reflns_point_group_measured_fraction_full 0.997
_diffrn_reflns_point_group_measured_fraction_max 0.989
_diffrn_reflns_theta_full 25.242
_diffrn_reflns_theta_max 27.526
_diffrn_reflns_theta_min 1.414
_diffrn_source 'fine-focus sealed tube'
_exptl_absorpt_coefficient_mu 3.147
_exptl_absorpt_correction_T_max 0.403
_exptl_absorpt_correction_T_min 0.294
_exptl_absorpt_correction_type multi-scan
_exptl_absorpt_process_details 'SADABS; Bruker, 2000'
_exptl_crystal_colour colorless
_exptl_crystal_density_diffrn 2.003
_exptl_crystal_density_method 'not measured'
_exptl_crystal_description block
_exptl_crystal_F_000 2138
_exptl_crystal_size_max 0.402
_exptl_crystal_size_mid 0.372
_exptl_crystal_size_min 0.289
_refine_diff_density_max 1.361
_refine_diff_density_min -0.940
_refine_diff_density_rms 0.137
_refine_ls_extinction_method none
_refine_ls_goodness_of_fit_ref 1.027
_refine_ls_hydrogen_treatment constr
_refine_ls_matrix_type full
_refine_ls_number_parameters 1196
_refine_ls_number_reflns 16792
_refine_ls_number_restraints 886
_refine_ls_restrained_S_all 1.036
_refine_ls_R_factor_all 0.0477
_refine_ls_R_factor_gt 0.0348
_refine_ls_shift/su_max 0.017
_refine_ls_shift/su_mean 0.001
_refine_ls_structure_factor_coef Fsqd
_refine_ls_weighting_details 'w=1/[\s^2^(Fo^2^)+(0.0422P)^2^+0.3766P] where P=(Fo^2^+2Fc^2^)/3'
_refine_ls_weighting_scheme calc
_refine_ls_wR_factor_gt 0.0807
_refine_ls_wR_factor_ref 0.0880
_reflns_Friedel_coverage 0.000
_reflns_number_gt 13680
_reflns_number_total 16792
_reflns_threshold_expression 'I > 2\s(I)'
_cod_data_source_file c5dt04262c2.cif
_cod_data_source_block 7
_cod_depositor_comments 'Adding full bibliography for 7037751--7037761.cif.'
_cod_database_code 7037756
_audit_block_doi 10.5517/cc14bpv0
_shelx_shelxl_version_number 2014/7
_shelx_space_group_comment
;
The symmetry employed for this shelxl refinement is uniquely defined
by the following loop, which should always be used as a source of
symmetry information in preference to the above space-group names.
They are only intended as comments.
;

loop_
_space_group_symop_operation_xyz
'x, y, z'
'-x, -y, -z'

loop_
_atom_site_label
_atom_site_type_symbol
_atom_site_fract_x
_atom_site_fract_y
_atom_site_fract_z
_atom_site_U_iso_or_equiv
_atom_site_adp_type
_atom_site_occupancy
_atom_site_site_symmetry_order
_atom_site_calc_flag
_atom_site_refinement_flags_posn
_atom_site_refinement_flags_adp
_atom_site_refinement_flags_occupancy
_atom_site_disorder_assembly
_atom_site_disorder_group
Dy1 Dy 0.49261(2) 0.21039(2) 0.08989(2) 0.02332(6) Uani 1 1 d . U . . .
Dy2 Dy 0.85135(2) 0.18958(2) 0.29050(2) 0.02320(6) Uani 1 1 d . U . . .
Dy3 Dy 0.87163(2) 0.50580(2) 0.35345(2) 0.01924(5) Uani 1 1 d . U . . .
C1 C 0.9171(4) 0.6428(3) 0.2127(3) 0.0378(11) Uani 1 1 d . U . . .
H1 H 0.9562 0.6054 0.2101 0.057 Uiso 1 1 calc R U . . .
C2 C 0.9173(4) 0.7126(4) 0.1646(3) 0.0479(14) Uani 1 1 d . U . . .
H2 H 0.9572 0.7221 0.1324 0.057 Uiso 1 1 calc R U . . .
C3 C 0.8586(4) 0.7654(4) 0.1661(3) 0.0476(14) Uani 1 1 d . U . . .
H3 H 0.8566 0.8109 0.1340 0.057 Uiso 1 1 calc R U . . .
C4 C 0.8003(4) 0.7513(3) 0.2167(3) 0.0330(10) Uani 1 1 d . U . . .
C5 C 0.7354(4) 0.8047(3) 0.2203(3) 0.0444(13) Uani 1 1 d . U . . .
H5 H 0.7318 0.8507 0.1889 0.053 Uiso 1 1 calc R U . . .
C6 C 0.6805(4) 0.7889(4) 0.2680(3) 0.0460(13) Uani 1 1 d . U . . .
H6 H 0.6375 0.8228 0.2681 0.055 Uiso 1 1 calc R U . . .
C7 C 0.6865(4) 0.7209(3) 0.3189(3) 0.0355(11) Uani 1 1 d . U . . .
C8 C 0.6323(4) 0.7039(4) 0.3727(3) 0.0474(14) Uani 1 1 d . U . . .
H8 H 0.5873 0.7353 0.3736 0.057 Uiso 1 1 calc R U . . .
C9 C 0.6453(4) 0.6423(4) 0.4229(3) 0.0485(14) Uani 1 1 d . U . . .
H9 H 0.6094 0.6310 0.4580 0.058 Uiso 1 1 calc R U . . .
C10 C 0.7137(4) 0.5960(3) 0.4209(3) 0.0353(11) Uani 1 1 d . U . . .
H10 H 0.7238 0.5553 0.4566 0.042 Uiso 1 1 calc R U . . .
C11 C 0.7514(3) 0.6691(3) 0.3191(2) 0.0256(9) Uani 1 1 d . U . . .
C12 C 0.8069(3) 0.6823(3) 0.2645(2) 0.0246(9) Uani 1 1 d . U . . .
C13 C 1.0739(5) 0.1632(5) 0.2967(4) 0.0656(18) Uani 1 1 d . U . . .
H13 H 1.0789 0.2184 0.2762 0.079 Uiso 1 1 calc R U . . .
C14 C 1.1478(6) 0.1230(6) 0.3001(4) 0.083(2) Uani 1 1 d . U . . .
H14 H 1.2021 0.1518 0.2849 0.100 Uiso 1 1 calc R U . . .
C15 C 1.1377(6) 0.0417(6) 0.3259(4) 0.086(2) Uani 1 1 d . U . . .
H15 H 1.1845 0.0122 0.3262 0.104 Uiso 1 1 calc R U . . .
C16 C 1.0592(6) -0.0011(5) 0.3524(4) 0.0676(19) Uani 1 1 d . U . . .
C17 C 1.0469(7) -0.0839(5) 0.3855(5) 0.091(3) Uani 1 1 d . U . . .
H17 H 1.0913 -0.1166 0.3867 0.109 Uiso 1 1 calc R U . . .
C18 C 0.9732(6) -0.1170(4) 0.4154(4) 0.078(2) Uani 1 1 d . U . . .
H18 H 0.9669 -0.1724 0.4356 0.094 Uiso 1 1 calc R U . . .
C19 C 0.9035(6) -0.0676(4) 0.4164(4) 0.0675(19) Uani 1 1 d . U . . .
C20 C 0.8319(6) -0.0925(4) 0.4504(4) 0.075(2) Uani 1 1 d . U . . .
H20 H 0.8270 -0.1445 0.4753 0.090 Uiso 1 1 calc R U . . .
C21 C 0.7659(6) -0.0450(5) 0.4499(4) 0.077(2) Uani 1 1 d . U . . .
H21 H 0.7175 -0.0635 0.4738 0.092 Uiso 1 1 calc R U . . .
C22 C 0.7759(5) 0.0345(4) 0.4105(3) 0.0585(16) Uani 1 1 d . U . . .
H22 H 0.7320 0.0679 0.4084 0.070 Uiso 1 1 calc R U . . .
C23 C 0.9117(5) 0.0137(3) 0.3806(3) 0.0506(15) Uani 1 1 d . U . . .
C24 C 0.9905(5) 0.0480(4) 0.3497(3) 0.0503(15) Uani 1 1 d . U . . .
C25 C 0.5149(4) 0.3152(4) -0.0708(3) 0.0436(13) Uani 1 1 d . U . . .
H25 H 0.5552 0.2784 -0.0707 0.052 Uiso 1 1 calc R U . . .
C26 C 0.5082(4) 0.3766(4) -0.1261(3) 0.0513(15) Uani 1 1 d . U . . .
H26 H 0.5431 0.3802 -0.1620 0.062 Uiso 1 1 calc R U . . .
C27 C 0.4488(4) 0.4311(4) -0.1259(3) 0.0517(15) Uani 1 1 d . U . . .
H27 H 0.4440 0.4728 -0.1615 0.062 Uiso 1 1 calc R U . . .
C28 C 0.3954(4) 0.4242(3) -0.0724(3) 0.0412(12) Uani 1 1 d . U . . .
C29 C 0.3320(5) 0.4785(4) -0.0690(3) 0.0553(15) Uani 1 1 d . U . . .
H29 H 0.3246 0.5200 -0.1044 0.066 Uiso 1 1 calc R U . . .
C30 C 0.2828(5) 0.4713(4) -0.0163(4) 0.0564(15) Uani 1 1 d . U . . .
H30 H 0.2420 0.5075 -0.0156 0.068 Uiso 1 1 calc R U . . .
C31 C 0.2933(4) 0.4073(4) 0.0392(3) 0.0422(12) Uani 1 1 d . U . . .
C32 C 0.2441(4) 0.3975(4) 0.0967(4) 0.0530(15) Uani 1 1 d . U . . .
H32 H 0.2043 0.4337 0.1009 0.064 Uiso 1 1 calc R U . . .
C33 C 0.2563(4) 0.3348(4) 0.1452(4) 0.0544(15) Uani 1 1 d . U . . .
H33 H 0.2240 0.3268 0.1829 0.065 Uiso 1 1 calc R U . . .
C34 C 0.3171(4) 0.2819(4) 0.1392(3) 0.0432(12) Uani 1 1 d . U . . .
H34 H 0.3237 0.2385 0.1729 0.052 Uiso 1 1 calc R U . . .
C35 C 0.3545(3) 0.3528(3) 0.0373(3) 0.0320(10) Uani 1 1 d . U . . .
C36 C 0.4067(3) 0.3612(3) -0.0190(3) 0.0331(10) Uani 1 1 d . U . . .
C37 C 0.7314(3) 0.2618(3) 0.1210(2) 0.0235(9) Uani 1 1 d . U . . .
C38 C 0.8150(3) 0.2984(3) 0.0882(3) 0.0273(9) Uani 1 1 d . U . . .
C39 C 0.8017(3) 0.2798(3) 0.0077(3) 0.0330(10) Uani 1 1 d . U . . .
C40 C 0.8777(4) 0.3166(4) -0.0226(3) 0.0411(12) Uani 1 1 d . U . . .
C41 C 0.9657(4) 0.3735(4) 0.0258(3) 0.0406(12) Uani 1 1 d . U . . .
C42 C 0.9807(3) 0.3916(3) 0.1061(3) 0.0353(11) Uani 1 1 d . U . . .
C43 C 0.9075(3) 0.3542(3) 0.1383(2) 0.0241(9) Uani 1 1 d . U . . .
C44 C 0.9302(3) 0.3781(3) 0.2274(2) 0.0232(9) Uani 1 1 d . U . . .
C45 C 1.0860(3) 0.6833(3) 0.4202(3) 0.0271(9) Uani 1 1 d . U . . .
C46 C 1.1408(3) 0.6357(3) 0.3802(3) 0.0288(10) Uani 1 1 d . U . . .
C47 C 1.1885(4) 0.6768(4) 0.3294(3) 0.0464(13) Uani 1 1 d . U . . .
C48 C 1.2399(4) 0.6331(5) 0.2958(3) 0.0556(16) Uani 1 1 d . U . . .
C49 C 1.2472(4) 0.5487(5) 0.3138(3) 0.0523(15) Uani 1 1 d . U . . .
C50 C 1.2012(4) 0.5069(4) 0.3648(3) 0.0389(12) Uani 1 1 d . U . . .
C51 C 1.1471(3) 0.5489(3) 0.3976(2) 0.0260(9) Uani 1 1 d . U . . .
C52 C 1.0956(3) 0.5000(3) 0.4524(2) 0.0228(9) Uani 1 1 d . U . . .
C53 C 0.7324(3) 0.2840(3) 0.3521(2) 0.0238(9) Uani 1 1 d . U . . .
C54 C 0.6523(3) 0.3180(3) 0.3665(2) 0.0256(9) Uani 1 1 d . U . . .
C55 C 0.6200(4) 0.2967(4) 0.4295(3) 0.0397(12) Uani 1 1 d . U . . .
C56 C 0.5478(4) 0.3282(5) 0.4435(3) 0.0540(15) Uani 1 1 d . U . . .
C57 C 0.5037(4) 0.3786(4) 0.3928(4) 0.0540(15) Uani 1 1 d . U . . .
C58 C 0.5335(4) 0.3971(4) 0.3279(3) 0.0382(11) Uani 1 1 d . U . . .
C59 C 0.6075(3) 0.3681(3) 0.3138(2) 0.0241(9) Uani 1 1 d . U . . .
C60 C 0.6373(3) 0.3909(3) 0.2407(2) 0.0230(9) Uani 1 1 d . U . . .
C61 C 0.3018(4) 0.0147(3) 0.0154(3) 0.0371(11) Uani 1 1 d . U . . .
C62 C 0.1988(3) -0.0307(3) 0.0166(3) 0.0301(10) Uani 1 1 d . U . . .
C63 C 0.1770(4) -0.0341(4) 0.0872(3) 0.0450(13) Uani 1 1 d . U . . .
C64 C 0.0842(4) -0.0757(4) 0.0890(3) 0.0480(14) Uani 1 1 d . U . . .
C65 C 0.0092(4) -0.1143(4) 0.0190(3) 0.0423(13) Uani 1 1 d . U . . .
C66 C 0.0290(3) -0.1110(3) -0.0514(3) 0.0365(11) Uani 1 1 d . U . . .
C67 C 0.1230(3) -0.0690(3) -0.0541(3) 0.0276(9) Uani 1 1 d . U . . .
C68 C 0.1430(3) -0.0651(3) -0.1322(3) 0.0308(10) Uani 1 1 d . U . . .
C69 C 0.4913(3) 0.1072(3) 0.2116(3) 0.0373(12) Uani 1 1 d D U . . .
F1 F 0.7169(2) 0.2254(2) -0.04428(16) 0.0540(9) Uani 1 1 d . U . . .
F2 F 0.8633(3) 0.2967(3) -0.10081(18) 0.0703(11) Uani 1 1 d . U . . .
F3 F 1.0374(2) 0.4130(3) -0.00423(19) 0.0728(12) Uani 1 1 d . U . . .
F4 F 1.0685(2) 0.4492(2) 0.15354(18) 0.0597(10) Uani 1 1 d . U . . .
F5 F 1.1829(3) 0.7603(2) 0.3110(2) 0.0721(11) Uani 1 1 d . U . . .
F6 F 1.2836(3) 0.6733(3) 0.2452(2) 0.0985(15) Uani 1 1 d . U . . .
F7 F 1.2984(3) 0.5067(3) 0.2812(2) 0.0864(13) Uani 1 1 d . U . . .
F8 F 1.2083(3) 0.4238(2) 0.38099(19) 0.0588(9) Uani 1 1 d . U . . .
F9 F 0.6602(2) 0.2469(2) 0.48095(18) 0.0563(9) Uani 1 1 d . U . . .
F10 F 0.5196(3) 0.3098(4) 0.5080(2) 0.0948(15) Uani 1 1 d . U . . .
F11 F 0.4337(3) 0.4091(3) 0.4069(2) 0.0927(15) Uani 1 1 d . U . . .
F12 F 0.4891(2) 0.4463(2) 0.27818(19) 0.0551(8) Uani 1 1 d . U . . .
F13 F 0.2489(3) 0.0022(3) 0.15672(19) 0.0783(12) Uani 1 1 d . U . . .
F14 F 0.0657(3) -0.0800(3) 0.1577(2) 0.0860(14) Uani 1 1 d . U . . .
F15 F -0.0830(2) -0.1540(3) 0.0197(2) 0.0704(11) Uani 1 1 d . U . . .
F16 F -0.0469(2) -0.1477(3) -0.11824(18) 0.0592(9) Uani 1 1 d . U . . .
N1 N 0.8638(3) 0.6278(2) 0.2616(2) 0.0267(8) Uani 1 1 d . U . . .
N2 N 0.7653(3) 0.6077(2) 0.3699(2) 0.0262(8) Uani 1 1 d . U . . .
N3 N 0.9982(4) 0.1288(3) 0.3203(2) 0.0473(11) Uani 1 1 d . U . . .
N4 N 0.8448(4) 0.0622(3) 0.3772(2) 0.0447(11) Uani 1 1 d . U . . .
N6 N 0.3660(3) 0.2908(3) 0.0873(2) 0.0309(8) Uani 1 1 d . U . . .
N5 N 0.4657(3) 0.3074(3) -0.0182(2) 0.0325(9) Uani 1 1 d . U . . .
O1 O 0.6473(2) 0.2520(2) 0.07555(18) 0.0349(8) Uani 1 1 d . U . . .
O2 O 0.7511(2) 0.2475(2) 0.19088(17) 0.0285(7) Uani 1 1 d . U . . .
O3 O 0.9192(2) 0.4531(2) 0.25032(17) 0.0288(7) Uani 1 1 d . U . . .
O4 O 0.9598(2) 0.3243(2) 0.27018(16) 0.0264(6) Uani 1 1 d . U . . .
O5 O 0.9987(2) 0.6371(2) 0.41163(18) 0.0317(7) Uani 1 1 d . U . . .
O6 O 1.1300(2) 0.7613(2) 0.4600(2) 0.0404(8) Uani 1 1 d . U . . .
O7 O 1.1501(2) 0.5076(2) 0.52271(16) 0.0297(7) Uani 1 1 d . U . . .
O8 O 1.0065(2) 0.4561(2) 0.42466(16) 0.0251(6) Uani 1 1 d . U . . .
O9 O 0.8085(2) 0.34248(19) 0.34750(17) 0.0264(6) Uani 1 1 d . U . . .
O10 O 0.7197(2) 0.1985(2) 0.34149(18) 0.0308(7) Uani 1 1 d . U . . .
O11 O 0.7184(2) 0.4505(2) 0.25132(17) 0.0290(7) Uani 1 1 d . U . . .
O12 O 0.5757(2) 0.3509(2) 0.17470(18) 0.0307(7) Uani 1 1 d . U . . .
O13 O 0.3417(2) 0.0978(2) 0.0486(2) 0.0399(8) Uani 1 1 d . U . . .
O14 O 0.3390(3) -0.0332(3) -0.0185(3) 0.0561(11) Uani 1 1 d . U . . .
O15 O 0.1819(3) 0.0122(2) -0.1463(2) 0.0584(12) Uani 1 1 d . U . . .
O16 O 0.1217(2) -0.1419(2) -0.17459(18) 0.0321(7) Uani 1 1 d . U . . .
O17 O 0.4632(3) 0.1772(2) 0.21273(19) 0.0431(9) Uani 1 1 d . U . . .
O18 O 0.5340(3) 0.0903(2) 0.1629(2) 0.0440(9) Uani 1 1 d . U . . .
O19 O 0.4954(3) 0.1091(2) -0.01957(19) 0.0419(8) Uani 1 1 d D U . . .
H19A H 0.5559 0.1272 -0.0163 0.063 Uiso 1 1 d DR U . . .
H19B H 0.4539 0.0625 -0.0145 0.063 Uiso 1 1 d DR U . . .
O20 O 0.9553(2) 0.2591(2) 0.42087(17) 0.0356(8) Uani 1 1 d . U . . .
H20A H 0.9352 0.2486 0.4485 0.053 Uiso 1 1 d R U . . .
H20B H 0.9805 0.3120 0.4310 0.053 Uiso 1 1 d R U . . .
O21 O 0.7109(2) 0.0543(2) 0.22480(18) 0.0334(7) Uani 1 1 d . U . . .
H21A H 0.6532 0.0462 0.1995 0.050 Uiso 1 1 d R U . . .
H21B H 0.7355 0.0248 0.2020 0.050 Uiso 1 1 d R U . . .
C70A C 0.4719(12) 0.0529(8) 0.2754(7) 0.058(2) Uani 0.377(7) 1 d DG U P A 1
C71A C 0.4385(11) 0.0862(7) 0.3332(8) 0.059(2) Uani 0.377(7) 1 d G U P A 1
H71A H 0.4265 0.1430 0.3323 0.071 Uiso 0.377(7) 1 calc R U P A 1
C72A C 0.4229(10) 0.0345(8) 0.3922(6) 0.059(2) Uani 0.377(7) 1 d G U P A 1
C73A C 0.4408(9) -0.0504(8) 0.3935(6) 0.059(2) Uani 0.377(7) 1 d G U P A 1
C74A C 0.4742(9) -0.0837(6) 0.3357(7) 0.059(2) Uani 0.377(7) 1 d G U P A 1
C75A C 0.4898(10) -0.0320(8) 0.2767(6) 0.059(2) Uani 0.377(7) 1 d G U P A 1
F17A F 0.3891(15) 0.0670(15) 0.4491(10) 0.146(7) Uani 0.377(7) 1 d . U P A 1
F18A F 0.4255(12) -0.1008(14) 0.4516(10) 0.144(7) Uani 0.377(7) 1 d . U P A 1
F19A F 0.4907(13) -0.1628(12) 0.3386(13) 0.146(7) Uani 0.377(7) 1 d . U P A 1
F20A F 0.5011(15) -0.0823(11) 0.2114(13) 0.171(8) Uani 0.377(7) 1 d . U P A 1
C70B C 0.4708(7) 0.0319(5) 0.2605(5) 0.0605(16) Uani 0.623(7) 1 d DG U P A 2
C75B C 0.4389(6) 0.0464(4) 0.3249(5) 0.0619(16) Uani 0.623(7) 1 d G U P A 2
C74B C 0.4169(6) -0.0247(5) 0.3681(4) 0.0629(16) Uani 0.623(7) 1 d G U P A 2
C73B C 0.4269(5) -0.1103(4) 0.3470(4) 0.0629(16) Uani 0.623(7) 1 d G U P A 2
C72B C 0.4589(6) -0.1249(4) 0.2827(5) 0.0622(16) Uani 0.623(7) 1 d G U P A 2
C71B C 0.4809(6) -0.0538(5) 0.2394(4) 0.0612(16) Uani 0.623(7) 1 d G U P A 2
H71B H 0.5023 -0.0635 0.1964 0.073 Uiso 0.623(7) 1 calc R U P A 2
F17B F 0.4633(6) -0.2094(5) 0.2618(7) 0.105(3) Uani 0.623(7) 1 d . U P A 2
F18B F 0.4081(7) -0.1784(8) 0.3899(6) 0.133(4) Uani 0.623(7) 1 d . U P A 2
F19B F 0.3864(9) -0.0103(8) 0.4288(5) 0.143(4) Uani 0.623(7) 1 d . U P A 2
F20B F 0.4189(7) 0.1287(5) 0.3434(4) 0.107(3) Uani 0.623(7) 1 d . U P A 2

loop_
_atom_site_aniso_label
_atom_site_aniso_U_11
_atom_site_aniso_U_22
_atom_site_aniso_U_33
_atom_site_aniso_U_23
_atom_site_aniso_U_13
_atom_site_aniso_U_12
Dy1 0.02284(10) 0.02291(10) 0.02068(11) 0.00505(8) 0.00533(8) 0.00297(8)
Dy2 0.02902(11) 0.02228(10) 0.02002(11) 0.00497(8) 0.00717(8) 0.01095(8)
Dy3 0.02153(10) 0.01974(10) 0.01642(10) 0.00311(7) 0.00603(8) 0.00636(7)
C1 0.050(3) 0.036(3) 0.039(3) 0.016(2) 0.025(2) 0.017(2)
C2 0.065(4) 0.047(3) 0.047(3) 0.024(2) 0.039(3) 0.017(3)
C3 0.065(4) 0.040(3) 0.046(3) 0.025(2) 0.027(3) 0.015(3)
C4 0.039(3) 0.025(2) 0.031(3) 0.0088(19) 0.011(2) 0.0034(19)
C5 0.056(3) 0.032(3) 0.048(3) 0.020(2) 0.013(3) 0.019(2)
C6 0.055(3) 0.041(3) 0.057(3) 0.020(2) 0.021(3) 0.031(3)
C7 0.042(3) 0.031(2) 0.040(3) 0.012(2) 0.015(2) 0.018(2)
C8 0.052(3) 0.053(3) 0.057(3) 0.016(3) 0.029(3) 0.034(3)
C9 0.052(3) 0.062(3) 0.051(3) 0.019(3) 0.031(3) 0.030(3)
C10 0.046(3) 0.040(3) 0.033(3) 0.016(2) 0.021(2) 0.022(2)
C11 0.030(2) 0.019(2) 0.025(2) 0.0023(17) 0.0076(18) 0.0042(17)
C12 0.027(2) 0.021(2) 0.021(2) 0.0038(16) 0.0027(17) 0.0048(17)
C13 0.063(4) 0.099(5) 0.051(4) 0.011(3) 0.022(3) 0.049(4)
C14 0.071(4) 0.125(6) 0.072(5) 0.015(4) 0.021(4) 0.061(4)
C15 0.093(5) 0.107(6) 0.069(5) -0.008(4) 0.008(4) 0.072(5)
C16 0.087(5) 0.062(4) 0.047(4) -0.003(3) -0.010(3) 0.048(4)
C17 0.106(6) 0.064(4) 0.081(5) -0.011(4) -0.026(4) 0.055(4)
C18 0.098(5) 0.033(3) 0.072(4) 0.006(3) -0.030(4) 0.032(3)
C19 0.086(5) 0.037(3) 0.048(4) 0.003(3) -0.023(3) 0.017(3)
C20 0.102(5) 0.038(3) 0.054(4) 0.020(3) -0.013(4) 0.010(3)
C21 0.097(5) 0.052(4) 0.051(4) 0.020(3) 0.004(3) -0.005(4)
C22 0.071(4) 0.047(3) 0.046(3) 0.019(3) 0.009(3) 0.009(3)
C23 0.069(4) 0.027(2) 0.033(3) -0.001(2) -0.022(3) 0.021(2)
C24 0.064(4) 0.049(3) 0.031(3) -0.009(2) -0.009(3) 0.036(3)
C25 0.048(3) 0.047(3) 0.033(3) 0.010(2) 0.012(2) 0.010(2)
C26 0.058(3) 0.060(4) 0.034(3) 0.016(3) 0.021(3) 0.007(3)
C27 0.053(3) 0.052(3) 0.040(3) 0.023(3) 0.009(3) 0.004(3)
C28 0.046(3) 0.031(3) 0.031(3) 0.011(2) -0.004(2) 0.003(2)
C29 0.062(4) 0.043(3) 0.052(3) 0.017(3) -0.002(3) 0.021(3)
C30 0.058(4) 0.052(3) 0.060(4) 0.016(3) 0.006(3) 0.031(3)
C31 0.033(3) 0.039(3) 0.045(3) 0.003(2) -0.002(2) 0.012(2)
C32 0.045(3) 0.059(3) 0.063(4) 0.008(3) 0.018(3) 0.028(3)
C33 0.045(3) 0.065(4) 0.059(4) 0.008(3) 0.022(3) 0.021(3)
C34 0.040(3) 0.047(3) 0.046(3) 0.014(2) 0.018(2) 0.013(2)
C35 0.027(2) 0.029(2) 0.032(3) 0.0047(19) 0.0013(19) 0.0059(19)
C36 0.032(2) 0.026(2) 0.031(2) 0.0056(19) -0.002(2) 0.0038(19)
C37 0.025(2) 0.021(2) 0.023(2) 0.0021(16) 0.0071(18) 0.0056(16)
C38 0.031(2) 0.031(2) 0.024(2) 0.0058(18) 0.0110(19) 0.0128(19)
C39 0.030(2) 0.039(3) 0.026(2) 0.003(2) 0.007(2) 0.008(2)
C40 0.046(3) 0.061(3) 0.021(2) 0.006(2) 0.016(2) 0.018(3)
C41 0.034(3) 0.061(3) 0.032(3) 0.012(2) 0.021(2) 0.011(2)
C42 0.028(2) 0.047(3) 0.032(3) 0.004(2) 0.015(2) 0.007(2)
C43 0.025(2) 0.029(2) 0.022(2) 0.0056(17) 0.0107(18) 0.0117(18)
C44 0.0166(19) 0.029(2) 0.025(2) 0.0012(17) 0.0099(17) 0.0058(17)
C45 0.029(2) 0.024(2) 0.026(2) 0.0088(18) 0.0030(18) 0.0101(18)
C46 0.028(2) 0.032(2) 0.024(2) 0.0076(18) 0.0071(18) 0.0074(19)
C47 0.044(3) 0.052(3) 0.047(3) 0.025(3) 0.020(3) 0.011(3)
C48 0.050(3) 0.083(4) 0.043(3) 0.024(3) 0.032(3) 0.014(3)
C49 0.047(3) 0.081(4) 0.043(3) 0.010(3) 0.029(3) 0.026(3)
C50 0.045(3) 0.053(3) 0.028(2) 0.010(2) 0.015(2) 0.024(2)
C51 0.028(2) 0.035(2) 0.017(2) 0.0034(17) 0.0078(17) 0.0123(18)
C52 0.030(2) 0.022(2) 0.023(2) 0.0042(16) 0.0096(18) 0.0169(18)
C53 0.030(2) 0.023(2) 0.017(2) 0.0054(16) 0.0071(17) 0.0077(17)
C54 0.031(2) 0.024(2) 0.024(2) 0.0049(17) 0.0127(18) 0.0080(18)
C55 0.038(3) 0.056(3) 0.038(3) 0.021(2) 0.020(2) 0.022(2)
C56 0.057(3) 0.078(4) 0.053(3) 0.029(3) 0.038(3) 0.035(3)
C57 0.052(3) 0.072(4) 0.060(4) 0.018(3) 0.032(3) 0.036(3)
C58 0.036(3) 0.044(3) 0.041(3) 0.014(2) 0.012(2) 0.020(2)
C59 0.024(2) 0.024(2) 0.023(2) 0.0021(17) 0.0078(17) 0.0055(17)
C60 0.025(2) 0.020(2) 0.024(2) 0.0045(17) 0.0047(18) 0.0118(17)
C61 0.034(3) 0.032(2) 0.038(3) -0.002(2) 0.012(2) 0.000(2)
C62 0.031(2) 0.022(2) 0.030(2) -0.0056(18) 0.010(2) 0.0001(18)
C63 0.046(3) 0.049(3) 0.028(3) -0.005(2) 0.011(2) 0.000(2)
C64 0.054(3) 0.049(3) 0.037(3) 0.002(2) 0.026(3) -0.001(3)
C65 0.034(3) 0.048(3) 0.041(3) 0.002(2) 0.020(2) -0.001(2)
C66 0.029(2) 0.043(3) 0.031(3) 0.002(2) 0.009(2) 0.003(2)
C67 0.027(2) 0.022(2) 0.031(2) -0.0009(18) 0.0109(19) 0.0022(17)
C68 0.031(2) 0.032(2) 0.031(2) 0.0025(19) 0.014(2) 0.0079(19)
C69 0.029(2) 0.037(3) 0.037(3) 0.018(2) 0.002(2) 0.001(2)
F1 0.0426(18) 0.077(2) 0.0232(15) -0.0072(14) 0.0025(13) 0.0006(16)
F2 0.061(2) 0.123(3) 0.0255(17) 0.0055(18) 0.0225(16) 0.020(2)
F3 0.0451(19) 0.130(3) 0.044(2) 0.014(2) 0.0335(17) 0.009(2)
F4 0.0305(16) 0.090(3) 0.0429(19) -0.0062(17) 0.0174(14) -0.0077(16)
F5 0.085(3) 0.063(2) 0.087(3) 0.052(2) 0.048(2) 0.023(2)
F6 0.102(3) 0.143(4) 0.091(3) 0.064(3) 0.078(3) 0.041(3)
F7 0.094(3) 0.130(4) 0.079(3) 0.023(3) 0.064(3) 0.063(3)
F8 0.081(2) 0.059(2) 0.065(2) 0.0172(17) 0.0389(19) 0.0486(19)
F9 0.061(2) 0.088(2) 0.0495(19) 0.0453(18) 0.0342(17) 0.0437(19)
F10 0.106(3) 0.174(4) 0.079(3) 0.076(3) 0.081(3) 0.092(3)
F11 0.096(3) 0.151(4) 0.102(3) 0.061(3) 0.073(3) 0.095(3)
F12 0.0534(19) 0.076(2) 0.059(2) 0.0293(17) 0.0224(16) 0.0464(18)
F13 0.060(2) 0.108(3) 0.0318(19) -0.0122(19) 0.0075(17) -0.016(2)
F14 0.085(3) 0.110(3) 0.043(2) -0.004(2) 0.040(2) -0.018(2)
F15 0.0418(19) 0.096(3) 0.060(2) 0.0043(19) 0.0303(17) -0.0112(18)
F16 0.0308(16) 0.087(3) 0.0371(18) -0.0044(16) 0.0061(14) -0.0073(16)
N1 0.032(2) 0.0242(18) 0.0255(19) 0.0060(15) 0.0136(16) 0.0069(15)
N2 0.031(2) 0.0273(19) 0.0234(19) 0.0069(15) 0.0107(16) 0.0109(15)
N3 0.062(3) 0.054(3) 0.032(2) 0.007(2) 0.007(2) 0.037(2)
N4 0.060(3) 0.029(2) 0.032(2) 0.0073(18) -0.004(2) 0.011(2)
N6 0.0257(19) 0.034(2) 0.031(2) 0.0085(16) 0.0059(16) 0.0083(16)
N5 0.036(2) 0.036(2) 0.025(2) 0.0103(16) 0.0087(17) 0.0085(17)
O1 0.0245(16) 0.049(2) 0.0261(17) 0.0096(14) 0.0042(14) 0.0074(14)
O2 0.0309(17) 0.0338(17) 0.0253(16) 0.0119(13) 0.0118(13) 0.0123(13)
O3 0.0406(18) 0.0272(16) 0.0262(16) 0.0064(13) 0.0182(14) 0.0139(14)
O4 0.0281(16) 0.0290(16) 0.0210(15) 0.0029(12) 0.0051(13) 0.0105(13)
O5 0.0279(17) 0.0269(16) 0.0342(18) -0.0048(13) 0.0069(14) 0.0042(13)
O6 0.0350(19) 0.0211(16) 0.055(2) -0.0018(15) 0.0065(16) 0.0031(14)
O7 0.0314(17) 0.0435(18) 0.0193(15) 0.0103(13) 0.0080(13) 0.0181(14)
O8 0.0262(16) 0.0277(15) 0.0199(15) 0.0022(12) 0.0059(12) 0.0082(12)
O9 0.0248(15) 0.0283(16) 0.0293(16) 0.0079(13) 0.0112(13) 0.0099(13)
O10 0.0387(18) 0.0243(16) 0.0355(18) 0.0073(13) 0.0189(15) 0.0114(13)
O11 0.0267(16) 0.0302(16) 0.0236(16) 0.0075(13) 0.0036(13) 0.0027(13)
O12 0.0300(17) 0.0269(16) 0.0270(17) 0.0026(13) 0.0027(14) 0.0035(13)
O13 0.0305(18) 0.0336(18) 0.046(2) -0.0054(15) 0.0126(16) -0.0017(14)
O14 0.038(2) 0.040(2) 0.087(3) -0.010(2) 0.030(2) 0.0023(17)
O15 0.102(3) 0.0298(19) 0.065(3) 0.0137(18) 0.060(3) 0.017(2)
O16 0.0366(18) 0.0323(17) 0.0280(17) -0.0024(14) 0.0152(14) 0.0085(14)
O17 0.060(2) 0.0348(19) 0.0342(19) 0.0082(15) 0.0174(17) 0.0112(17)
O18 0.039(2) 0.045(2) 0.054(2) 0.0254(17) 0.0178(18) 0.0171(16)
O19 0.045(2) 0.0330(19) 0.041(2) -0.0006(15) 0.0171(17) -0.0001(16)
O20 0.046(2) 0.0305(17) 0.0287(18) 0.0041(14) 0.0070(15) 0.0141(15)
O21 0.0324(18) 0.0311(17) 0.0347(18) 0.0036(14) 0.0096(15) 0.0085(14)
C70A 0.059(3) 0.057(3) 0.061(3) 0.038(3) 0.018(3) 0.015(3)
C71A 0.060(3) 0.058(3) 0.061(3) 0.038(3) 0.018(3) 0.015(3)
C72A 0.060(3) 0.058(3) 0.062(3) 0.037(3) 0.018(3) 0.015(3)
C73A 0.060(3) 0.058(3) 0.062(3) 0.038(3) 0.018(3) 0.015(3)
C74A 0.059(3) 0.058(3) 0.062(3) 0.038(3) 0.018(3) 0.016(3)
C75A 0.059(3) 0.058(3) 0.061(3) 0.038(3) 0.018(3) 0.015(3)
F17A 0.184(14) 0.180(15) 0.110(11) 0.039(10) 0.107(10) 0.047(12)
F18A 0.140(11) 0.153(13) 0.131(12) 0.118(10) 0.043(9) 0.012(9)
F19A 0.171(13) 0.096(10) 0.204(15) 0.107(10) 0.061(11) 0.069(9)
F20A 0.177(14) 0.091(10) 0.250(16) 0.055(11) 0.060(12) 0.050(10)
C70B 0.054(2) 0.063(3) 0.065(3) 0.039(2) 0.022(2) 0.011(2)
C75B 0.056(2) 0.064(3) 0.066(3) 0.039(2) 0.021(2) 0.010(2)
C74B 0.057(2) 0.065(3) 0.067(3) 0.039(2) 0.021(2) 0.010(2)
C73B 0.056(2) 0.065(3) 0.067(3) 0.039(2) 0.021(2) 0.010(2)
C72B 0.055(2) 0.064(3) 0.067(3) 0.039(2) 0.020(2) 0.011(2)
C71B 0.055(2) 0.063(3) 0.066(3) 0.039(2) 0.021(2) 0.011(2)
F17B 0.086(5) 0.060(4) 0.204(9) 0.076(5) 0.068(6) 0.040(4)
F18B 0.122(7) 0.150(8) 0.138(8) 0.126(7) 0.050(6) 0.030(6)
F19B 0.207(10) 0.148(9) 0.086(6) 0.047(6) 0.098(6) 0.016(8)
F20B 0.147(7) 0.094(5) 0.082(5) 0.008(4) 0.081(5) -0.002(5)

loop_
_atom_type_symbol
_atom_type_description
_atom_type_scat_dispersion_real
_atom_type_scat_dispersion_imag
_atom_type_scat_source
C C 0.0033 0.0016 'International Tables Vol C Tables 4.2.6.8 and 6.1.1.4'
H H 0.0000 0.0000 'International Tables Vol C Tables 4.2.6.8 and 6.1.1.4'
Dy Dy -0.1892 4.4098 'International Tables Vol C Tables 4.2.6.8 and 6.1.1.4'
F F 0.0171 0.0103 'International Tables Vol C Tables 4.2.6.8 and 6.1.1.4'
N N 0.0061 0.0033 'International Tables Vol C Tables 4.2.6.8 and 6.1.1.4'
O O 0.0106 0.0060 'International Tables Vol C Tables 4.2.6.8 and 6.1.1.4'

loop_
_geom_angle_atom_site_label_1
_geom_angle_atom_site_label_2
_geom_angle_atom_site_label_3
_geom_angle
_geom_angle_site_symmetry_1
_geom_angle_site_symmetry_3
O13 Dy1 O1 143.61(11) . .
O13 Dy1 O12 140.37(11) . .
O1 Dy1 O12 76.01(11) . .
O13 Dy1 O17 76.84(12) . .
O1 Dy1 O17 123.39(12) . .
O12 Dy1 O17 76.89(11) . .
O13 Dy1 O19 74.66(11) . .
O1 Dy1 O19 69.48(11) . .
O12 Dy1 O19 144.22(11) . .
O17 Dy1 O19 130.74(11) . .
O13 Dy1 O18 80.28(12) . .
O1 Dy1 O18 88.85(11) . .
O12 Dy1 O18 106.72(12) . .
O17 Dy1 O18 53.83(12) . .
O19 Dy1 O18 82.18(12) . .
O13 Dy1 N6 72.85(12) . .
O1 Dy1 N6 135.22(12) . .
O12 Dy1 N6 74.03(11) . .
O17 Dy1 N6 80.64(12) . .
O19 Dy1 N6 126.18(12) . .
O18 Dy1 N6 131.40(12) . .
O13 Dy1 N5 99.30(13) . .
O1 Dy1 N5 80.46(12) . .
O12 Dy1 N5 85.64(12) . .
O17 Dy1 N5 144.54(12) . .
O19 Dy1 N5 79.74(12) . .
O18 Dy1 N5 161.31(12) . .
N6 Dy1 N5 64.85(12) . .
O13 Dy1 C69 74.49(13) . .
O1 Dy1 C69 109.44(13) . .
O12 Dy1 C69 94.01(13) . .
O17 Dy1 C69 26.81(13) . .
O19 Dy1 C69 105.92(14) . .
O18 Dy1 C69 27.26(13) . .
N6 Dy1 C69 105.16(14) . .
N5 Dy1 C69 169.73(14) . .
O16 Dy2 O4 76.36(10) 2_655 .
O16 Dy2 O2 75.40(11) 2_655 .
O4 Dy2 O2 75.27(10) . .
O16 Dy2 O20 134.14(11) 2_655 .
O4 Dy2 O20 77.03(11) . .
O2 Dy2 O20 131.26(11) . .
O16 Dy2 O21 75.38(10) 2_655 .
O4 Dy2 O21 144.15(10) . .
O2 Dy2 O21 76.61(10) . .
O20 Dy2 O21 138.81(11) . .
O16 Dy2 O10 141.21(11) 2_655 .
O4 Dy2 O10 120.89(10) . .
O2 Dy2 O10 76.46(10) . .
O20 Dy2 O10 84.64(11) . .
O21 Dy2 O10 72.54(10) . .
O16 Dy2 N3 68.86(12) 2_655 .
O4 Dy2 N3 85.04(13) . .
O2 Dy2 N3 142.36(12) . .
O20 Dy2 N3 72.23(12) . .
O21 Dy2 N3 104.62(13) . .
O10 Dy2 N3 140.60(12) . .
O16 Dy2 N4 110.40(13) 2_655 .
O4 Dy2 N4 142.01(12) . .
O2 Dy2 N4 142.58(13) . .
O20 Dy2 N4 72.24(12) . .
O21 Dy2 N4 69.81(12) . .
O10 Dy2 N4 78.11(13) . .
N3 Dy2 N4 64.80(16) . .
O16 Dy2 O9 134.82(10) 2_655 .
O4 Dy2 O9 71.80(9) . .
O2 Dy2 O9 66.16(9) . .
O20 Dy2 O9 67.43(9) . .
O21 Dy2 O9 115.58(10) . .
O10 Dy2 O9 49.36(9) . .
N3 Dy2 O9 136.85(12) . .
N4 Dy2 O9 114.49(12) . .
O16 Dy2 C53 142.73(11) 2_655 .
O4 Dy2 C53 96.51(10) . .
O2 Dy2 C53 67.45(10) . .
O20 Dy2 C53 76.89(11) . .
O21 Dy2 C53 92.81(11) . .
O10 Dy2 C53 24.39(10) . .
N3 Dy2 C53 147.90(12) . .
N4 Dy2 C53 97.71(13) . .
O9 Dy2 C53 25.14(9) . .
O5 Dy3 O3 101.30(11) . .
O5 Dy3 O7 88.18(11) . 2_766
O3 Dy3 O7 149.72(10) . 2_766
O5 Dy3 O11 141.81(11) . .
O3 Dy3 O11 79.41(11) . .
O7 Dy3 O11 110.52(10) 2_766 .
O5 Dy3 O9 146.22(11) . .
O3 Dy3 O9 79.59(10) . .
O7 Dy3 O9 76.89(10) 2_766 .
O11 Dy3 O9 71.90(10) . .
O5 Dy3 O8 73.90(10) . .
O3 Dy3 O8 78.89(10) . .
O7 Dy3 O8 76.26(10) 2_766 .
O11 Dy3 O8 141.53(10) . .
O9 Dy3 O8 73.19(10) . .
O5 Dy3 N1 71.18(11) . .
O3 Dy3 N1 75.70(10) . .
O7 Dy3 N1 134.30(11) 2_766 .
O11 Dy3 N1 72.12(11) . .
O9 Dy3 N1 139.29(11) . .
O8 Dy3 N1 131.14(10) . .
O5 Dy3 N2 84.08(11) . .
O3 Dy3 N2 135.54(11) . .
O7 Dy3 N2 73.57(10) 2_766 .
O11 Dy3 N2 70.77(11) . .
O9 Dy3 N2 119.16(10) . .
O8 Dy3 N2 142.94(10) . .
N1 Dy3 N2 64.31(11) . .
N1 C1 C2 123.3(5) . .
N1 C1 H1 118.4 . .
C2 C1 H1 118.4 . .
C3 C2 C1 118.8(5) . .
C3 C2 H2 120.6 . .
C1 C2 H2 120.6 . .
C2 C3 C4 119.7(5) . .
C2 C3 H3 120.1 . .
C4 C3 H3 120.1 . .
C12 C4 C3 117.8(5) . .
C12 C4 C5 119.9(4) . .
C3 C4 C5 122.3(4) . .
C6 C5 C4 120.9(4) . .
C6 C5 H5 119.6 . .
C4 C5 H5 119.6 . .
C5 C6 C7 121.1(5) . .
C5 C6 H6 119.4 . .
C7 C6 H6 119.4 . .
C11 C7 C8 116.7(4) . .
C11 C7 C6 119.9(4) . .
C8 C7 C6 123.3(5) . .
C9 C8 C7 120.7(5) . .
C9 C8 H8 119.6 . .
C7 C8 H8 119.6 . .
C8 C9 C10 118.8(5) . .
C8 C9 H9 120.6 . .
C10 C9 H9 120.6 . .
N2 C10 C9 123.1(4) . .
N2 C10 H10 118.4 . .
C9 C10 H10 118.4 . .
N2 C11 C7 122.7(4) . .
N2 C11 C12 118.2(4) . .
C7 C11 C12 119.1(4) . .
N1 C12 C4 122.6(4) . .
N1 C12 C11 118.5(4) . .
C4 C12 C11 119.0(4) . .
N3 C13 C14 124.5(7) . .
N3 C13 H13 117.8 . .
C14 C13 H13 117.8 . .
C15 C14 C13 117.3(8) . .
C15 C14 H14 121.3 . .
C13 C14 H14 121.3 . .
C14 C15 C16 122.5(7) . .
C14 C15 H15 118.7 . .
C16 C15 H15 118.7 . .
C15 C16 C17 125.8(7) . .
C15 C16 C24 115.4(7) . .
C17 C16 C24 118.7(8) . .
C18 C17 C16 122.3(7) . .
C18 C17 H17 118.9 . .
C16 C17 H17 118.9 . .
C17 C18 C19 120.9(7) . .
C17 C18 H18 119.5 . .
C19 C18 H18 119.5 . .
C20 C19 C23 117.5(7) . .
C20 C19 C18 124.6(7) . .
C23 C19 C18 117.9(7) . .
C19 C20 C21 123.5(6) . .
C19 C20 H20 118.2 . .
C21 C20 H20 118.2 . .
C20 C21 C22 116.3(7) . .
C20 C21 H21 121.8 . .
C22 C21 H21 121.8 . .
N4 C22 C21 122.6(7) . .
N4 C22 H22 118.7 . .
C21 C22 H22 118.7 . .
N4 C23 C19 120.5(6) . .
N4 C23 C24 119.1(5) . .
C19 C23 C24 120.3(6) . .
N3 C24 C16 122.3(6) . .
N3 C24 C23 117.9(5) . .
C16 C24 C23 119.8(6) . .
N5 C25 C26 122.9(5) . .
N5 C25 H25 118.6 . .
C26 C25 H25 118.6 . .
C27 C26 C25 118.4(5) . .
C27 C26 H26 120.8 . .
C25 C26 H26 120.8 . .
C26 C27 C28 120.4(5) . .
C26 C27 H27 119.8 . .
C28 C27 H27 119.8 . .
C27 C28 C36 117.4(5) . .
C27 C28 C29 123.4(5) . .
C36 C28 C29 119.2(5) . .
C30 C29 C28 122.1(5) . .
C30 C29 H29 119.0 . .
C28 C29 H29 119.0 . .
C29 C30 C31 119.8(5) . .
C29 C30 H30 120.1 . .
C31 C30 H30 120.1 . .
C35 C31 C32 118.0(5) . .
C35 C31 C30 119.6(5) . .
C32 C31 C30 122.4(5) . .
C33 C32 C31 118.6(5) . .
C33 C32 H32 120.7 . .
C31 C32 H32 120.7 . .
C32 C33 C34 120.3(5) . .
C32 C33 H33 119.9 . .
C34 C33 H33 119.9 . .
N6 C34 C33 122.7(5) . .
N6 C34 H34 118.7 . .
C33 C34 H34 118.7 . .
N6 C35 C31 122.1(4) . .
N6 C35 C36 117.8(4) . .
C31 C35 C36 120.0(4) . .
N5 C36 C28 122.8(5) . .
N5 C36 C35 117.9(4) . .
C28 C36 C35 119.2(5) . .
O2 C37 O1 125.3(4) . .
O2 C37 C38 118.6(4) . .
O1 C37 C38 116.0(4) . .
C39 C38 C43 118.3(4) . .
C39 C38 C37 121.1(4) . .
C43 C38 C37 120.6(4) . .
F1 C39 C38 122.6(4) . .
F1 C39 C40 116.5(4) . .
C38 C39 C40 120.9(4) . .
F2 C40 C41 119.8(4) . .
F2 C40 C39 119.8(5) . .
C41 C40 C39 120.4(4) . .
F3 C41 C40 120.3(4) . .
F3 C41 C42 120.3(5) . .
C40 C41 C42 119.5(4) . .
F4 C42 C41 118.8(4) . .
F4 C42 C43 119.6(4) . .
C41 C42 C43 121.6(4) . .
C42 C43 C38 119.3(4) . .
C42 C43 C44 118.1(4) . .
C38 C43 C44 122.6(4) . .
O4 C44 O3 126.4(4) . .
O4 C44 C43 118.2(4) . .
O3 C44 C43 115.3(4) . .
O6 C45 O5 125.3(4) . .
O6 C45 C46 118.9(4) . .
O5 C45 C46 115.8(4) . .
C47 C46 C51 118.6(4) . .
C47 C46 C45 122.3(4) . .
C51 C46 C45 119.0(4) . .
F5 C47 C48 119.2(5) . .
F5 C47 C46 119.8(5) . .
C48 C47 C46 121.0(5) . .
F6 C48 C49 119.7(5) . .
F6 C48 C47 119.9(6) . .
C49 C48 C47 120.4(5) . .
F7 C49 C48 120.0(5) . .
F7 C49 C50 120.4(6) . .
C48 C49 C50 119.7(5) . .
F8 C50 C49 118.8(5) . .
F8 C50 C51 120.5(4) . .
C49 C50 C51 120.7(5) . .
C50 C51 C46 119.7(4) . .
C50 C51 C52 119.3(4) . .
C46 C51 C52 121.0(4) . .
O8 C52 O7 126.6(4) . .
O8 C52 C51 118.3(4) . .
O7 C52 C51 115.1(4) . .
O10 C53 O9 121.9(4) . .
O10 C53 C54 119.3(4) . .
O9 C53 C54 118.8(4) . .
O10 C53 Dy2 53.1(2) . .
O9 C53 Dy2 69.4(2) . .
C54 C53 Dy2 166.3(3) . .
C55 C54 C59 119.3(4) . .
C55 C54 C53 120.4(4) . .
C59 C54 C53 120.2(4) . .
F9 C55 C54 121.1(4) . .
F9 C55 C56 118.0(4) . .
C54 C55 C56 120.8(5) . .
F10 C56 C57 119.3(5) . .
F10 C56 C55 120.1(5) . .
C57 C56 C55 120.6(5) . .
F11 C57 C56 120.2(5) . .
F11 C57 C58 121.1(5) . .
C56 C57 C58 118.6(5) . .
F12 C58 C57 118.0(4) . .
F12 C58 C59 120.3(4) . .
C57 C58 C59 121.7(5) . .
C58 C59 C54 118.9(4) . .
C58 C59 C60 119.2(4) . .
C54 C59 C60 121.9(4) . .
O11 C60 O12 125.5(4) . .
O11 C60 C59 117.6(4) . .
O12 C60 C59 116.8(4) . .
O14 C61 O13 126.3(4) . .
O14 C61 C62 117.5(4) . .
O13 C61 C62 116.2(4) . .
C67 C62 C63 118.6(4) . .
C67 C62 C61 119.9(4) . .
C63 C62 C61 121.5(4) . .
F13 C63 C64 118.0(4) . .
F13 C63 C62 120.1(5) . .
C64 C63 C62 122.0(5) . .
F14 C64 C63 120.7(5) . .
F14 C64 C65 119.8(5) . .
C63 C64 C65 119.5(4) . .
F15 C65 C66 120.3(5) . .
F15 C65 C64 120.2(4) . .
C66 C65 C64 119.5(4) . .
F16 C66 C65 117.3(4) . .
F16 C66 C67 121.0(4) . .
C65 C66 C67 121.6(4) . .
C66 C67 C62 118.9(4) . .
C66 C67 C68 120.8(4) . .
C62 C67 C68 120.3(4) . .
O15 C68 O16 126.9(4) . .
O15 C68 C67 117.3(4) . .
O16 C68 C67 115.8(4) . .
O17 C69 O18 121.4(4) . .
O17 C69 C70A 111.5(6) . .
O18 C69 C70A 127.0(7) . .
O17 C69 C70B 124.7(5) . .
O18 C69 C70B 113.7(5) . .
O17 C69 Dy1 60.7(2) . .
O18 C69 Dy1 61.5(2) . .
C70A C69 Dy1 169.3(6) . .
C70B C69 Dy1 165.0(5) . .
C1 N1 C12 117.8(4) . .
C1 N1 Dy3 122.6(3) . .
C12 N1 Dy3 119.6(3) . .
C10 N2 C11 117.9(4) . .
C10 N2 Dy3 122.7(3) . .
C11 N2 Dy3 119.0(3) . .
C13 N3 C24 117.9(5) . .
C13 N3 Dy2 122.6(4) . .
C24 N3 Dy2 118.5(4) . .
C22 N4 C23 119.4(5) . .
C22 N4 Dy2 123.6(4) . .
C23 N4 Dy2 116.6(4) . .
C34 N6 C35 118.3(4) . .
C34 N6 Dy1 121.9(3) . .
C35 N6 Dy1 119.4(3) . .
C25 N5 C36 118.1(4) . .
C25 N5 Dy1 122.4(3) . .
C36 N5 Dy1 119.2(3) . .
C37 O1 Dy1 133.8(3) . .
C37 O2 Dy2 145.6(3) . .
C44 O3 Dy3 134.7(3) . .
C44 O4 Dy2 122.1(3) . .
C45 O5 Dy3 147.3(3) . .
C52 O7 Dy3 136.5(3) . 2_766
C52 O8 Dy3 130.0(3) . .
C53 O9 Dy3 138.4(3) . .
C53 O9 Dy2 85.4(2) . .
Dy3 O9 Dy2 134.79(11) . .
C53 O10 Dy2 102.5(3) . .
C60 O11 Dy3 136.4(3) . .
C60 O12 Dy1 145.8(3) . .
C61 O13 Dy1 140.4(3) . .
C68 O16 Dy2 134.6(3) . 2_655
C69 O17 Dy1 92.5(3) . .
C69 O18 Dy1 91.2(3) . .
Dy1 O19 H19A 102.2 . .
Dy1 O19 H19B 95.7 . .
H19A O19 H19B 139.1 . .
Dy2 O20 H20A 114.3 . .
Dy2 O20 H20B 120.3 . .
H20A O20 H20B 105.0 . .
Dy2 O21 H21A 134.5 . .
Dy2 O21 H21B 100.6 . .
H21A O21 H21B 111.6 . .
C71A C70A C75A 120.0 . .
C71A C70A C69 121.6(8) . .
C75A C70A C69 118.3(8) . .
C72A C71A C70A 120.0 . .
C72A C71A H71A 120.0 . .
C70A C71A H71A 120.0 . .
F17A C72A C73A 119.9(11) . .
F17A C72A C71A 120.1(11) . .
C73A C72A C71A 120.0 . .
F18A C73A C72A 119.8(13) . .
F18A C73A C74A 120.2(13) . .
C72A C73A C74A 120.0 . .
F19A C74A C75A 121.4(12) . .
F19A C74A C73A 118.6(12) . .
C75A C74A C73A 120.0 . .
C74A C75A C70A 120.0 . .
C74A C75A F20A 114.3(10) . .
C70A C75A F20A 124.0(10) . .
C75B C70B C71B 120.0 . .
C75B C70B C69 120.4(5) . .
C71B C70B C69 119.5(5) . .
C74B C75B C70B 120.0 . .
C74B C75B F20B 118.1(5) . .
C70B C75B F20B 121.6(5) . .
F19B C74B C73B 120.4(7) . .
F19B C74B C75B 119.6(7) . .
C73B C74B C75B 120.0 . .
F18B C73B C74B 120.2(7) . .
F18B C73B C72B 119.8(7) . .
C74B C73B C72B 120.0 . .
F17B C72B C71B 121.5(6) . .
F17B C72B C73B 118.4(6) . .
C71B C72B C73B 120.0 . .
C72B C71B C70B 120.0 . .
C72B C71B H71B 120.0 . .
C70B C71B H71B 120.0 . .

loop_
_geom_bond_atom_site_label_1
_geom_bond_atom_site_label_2
_geom_bond_distance
_geom_bond_site_symmetry_2
Dy1 O13 2.297(3) .
Dy1 O1 2.313(3) .
Dy1 O12 2.322(3) .
Dy1 O17 2.415(3) .
Dy1 O19 2.419(3) .
Dy1 O18 2.431(3) .
Dy1 N6 2.516(4) .
Dy1 N5 2.517(4) .
Dy1 C69 2.765(5) .
Dy2 O16 2.324(3) 2_655
Dy2 O4 2.352(3) .
Dy2 O2 2.369(3) .
Dy2 O20 2.371(3) .
Dy2 O21 2.420(3) .
Dy2 O10 2.424(3) .
Dy2 N3 2.549(4) .
Dy2 N4 2.559(4) .
Dy2 O9 2.779(3) .
Dy2 C53 2.958(4) .
Dy3 O5 2.266(3) .
Dy3 O3 2.322(3) .
Dy3 O7 2.338(3) 2_766
Dy3 O11 2.368(3) .
Dy3 O9 2.379(3) .
Dy3 O8 2.402(3) .
Dy3 N1 2.563(3) .
Dy3 N2 2.567(4) .
C1 N1 1.331(5) .
C1 C2 1.409(7) .
C1 H1 0.9300 .
C2 C3 1.349(8) .
C2 H2 0.9300 .
C3 C4 1.411(7) .
C3 H3 0.9300 .
C4 C12 1.403(6) .
C4 C5 1.439(7) .
C5 C6 1.331(7) .
C5 H5 0.9300 .
C6 C7 1.426(7) .
C6 H6 0.9300 .
C7 C11 1.411(6) .
C7 C8 1.416(7) .
C8 C9 1.354(7) .
C8 H8 0.9300 .
C9 C10 1.400(7) .
C9 H9 0.9300 .
C10 N2 1.341(5) .
C10 H10 0.9300 .
C11 N2 1.362(5) .
C11 C12 1.440(6) .
C12 N1 1.351(5) .
C13 N3 1.305(8) .
C13 C14 1.394(9) .
C13 H13 0.9300 .
C14 C15 1.333(11) .
C14 H14 0.9300 .
C15 C16 1.398(11) .
C15 H15 0.9300 .
C16 C17 1.415(10) .
C16 C24 1.421(8) .
C17 C18 1.347(11) .
C17 H17 0.9300 .
C18 C19 1.448(10) .
C18 H18 0.9300 .
C19 C20 1.353(10) .
C19 C23 1.421(8) .
C20 C21 1.373(10) .
C20 H20 0.9300 .
C21 C22 1.433(8) .
C21 H21 0.9300 .
C22 N4 1.316(7) .
C22 H22 0.9300 .
C23 N4 1.390(7) .
C23 C24 1.425(9) .
C24 N3 1.356(7) .
C25 N5 1.340(6) .
C25 C26 1.407(7) .
C25 H25 0.9300 .
C26 C27 1.374(8) .
C26 H26 0.9300 .
C27 C28 1.400(8) .
C27 H27 0.9300 .
C28 C36 1.407(6) .
C28 C29 1.430(8) .
C29 C30 1.341(8) .
C29 H29 0.9300 .
C30 C31 1.442(7) .
C30 H30 0.9300 .
C31 C35 1.401(7) .
C31 C32 1.416(7) .
C32 C33 1.346(8) .
C32 H32 0.9300 .
C33 C34 1.392(7) .
C33 H33 0.9300 .
C34 N6 1.326(6) .
C34 H34 0.9300 .
C35 N6 1.354(6) .
C35 C36 1.430(6) .
C36 N5 1.358(6) .
C37 O2 1.246(5) .
C37 O1 1.248(5) .
C37 C38 1.512(6) .
C38 C39 1.390(6) .
C38 C43 1.402(6) .
C39 F1 1.336(5) .
C39 C40 1.391(6) .
C40 F2 1.349(5) .
C40 C41 1.355(7) .
C41 F3 1.345(5) .
C41 C42 1.380(6) .
C42 F4 1.352(5) .
C42 C43 1.382(6) .
C43 C44 1.522(6) .
C44 O4 1.243(5) .
C44 O3 1.254(5) .
C45 O6 1.235(5) .
C45 O5 1.257(5) .
C45 C46 1.515(6) .
C46 C47 1.385(6) .
C46 C51 1.397(6) .
C47 F5 1.351(6) .
C47 C48 1.371(8) .
C48 F6 1.345(6) .
C48 C49 1.370(8) .
C49 F7 1.346(6) .
C49 C50 1.377(7) .
C50 F8 1.340(6) .
C50 C51 1.383(6) .
C51 C52 1.521(6) .
C52 O8 1.243(5) .
C52 O7 1.262(5) .
C53 O10 1.251(5) .
C53 O9 1.261(5) .
C53 C54 1.506(6) .
C54 C55 1.370(6) .
C54 C59 1.392(6) .
C55 F9 1.345(5) .
C55 C56 1.373(7) .
C56 F10 1.354(6) .
C56 C57 1.370(8) .
C57 F11 1.334(6) .
C57 C58 1.375(7) .
C58 F12 1.349(5) .
C58 C59 1.377(6) .
C59 C60 1.525(6) .
C60 O11 1.248(5) .
C60 O12 1.254(5) .
C61 O14 1.251(6) .
C61 O13 1.255(5) .
C61 C62 1.508(6) .
C62 C67 1.388(6) .
C62 C63 1.390(6) .
C63 F13 1.346(6) .
C63 C64 1.365(7) .
C64 F14 1.333(6) .
C64 C65 1.375(7) .
C65 F15 1.346(5) .
C65 C66 1.373(6) .
C66 F16 1.343(5) .
C66 C67 1.386(6) .
C67 C68 1.508(6) .
C68 O15 1.235(5) .
C68 O16 1.252(5) .
C69 O17 1.248(6) .
C69 O18 1.267(6) .
C69 C70A 1.500(8) .
C69 C70B 1.504(6) .
O7 Dy3 2.338(3) 2_766
O16 Dy2 2.324(3) 2_655
O19 H19A 0.8512 .
O19 H19B 0.8308 .
O20 H20A 0.6534 .
O20 H20B 0.7696 .
O21 H21A 0.8207 .
O21 H21B 0.8091 .
C70A C71A 1.3900 .
C70A C75A 1.3900 .
C71A C72A 1.3900 .
C71A H71A 0.9300 .
C72A F17A 1.375(17) .
C72A C73A 1.3900 .
C73A F18A 1.365(13) .
C73A C74A 1.3900 .
C74A F19A 1.295(16) .
C74A C75A 1.3900 .
C75A F20A 1.42(2) .
C70B C75B 1.3900 .
C70B C71B 1.3900 .
C75B C74B 1.3900 .
C75B F20B 1.403(10) .
C74B F19B 1.316(10) .
C74B C73B 1.3900 .
C73B F18B 1.344(7) .
C73B C72B 1.3900 .
C72B F17B 1.338(9) .
C72B C71B 1.3900 .
C71B H71B 0.9300 .

loop_
_geom_hbond_atom_site_label_D
_geom_hbond_atom_site_label_H
_geom_hbond_atom_site_label_A
_geom_hbond_distance_DH
_geom_hbond_distance_HA
_geom_hbond_distance_DA
_geom_hbond_angle_DHA
_geom_hbond_site_symmetry_A
C1 H1 O3 0.93 2.43 3.011(6) 120.4 .
C9 H9 F10 0.93 2.54 3.277(6) 136.2 2_666
C10 H10 O7 0.93 2.29 2.914(6) 123.5 2_766
C21 H21 F17A 0.93 2.38 3.281(16) 164.2 2_656
C22 H22 O10 0.93 2.41 3.072(7) 128.1 .
C34 H34 O17 0.93 2.46 3.102(7) 126.2 .
O19 H19A O1 0.85 2.23 2.698(4) 114.2 .
O19 H19A O14 0.85 2.39 2.943(5) 123.1 2_655
O19 H19B O13 0.83 2.42 2.861(5) 113.9 .
O19 H19B O14 0.83 1.89 2.711(5) 167.1 .
O20 H20A O6 0.65 2.12 2.768(5) 170.1 2_766
O20 H20B O8 0.77 2.13 2.867(4) 159.8 .
O21 H21A O18 0.82 2.03 2.783(5) 152.4 .
O21 H21A F20A 0.82 2.62 3.17(2) 125.8 .
O21 H21B O15 0.81 1.96 2.746(5) 164.1 2_655
